data_7235154
loop_
_publ_author_name
'Benjamin P. Cherniawski'
'Steven A. Lopez'
'Edmund K. Burnett'
'Ilhan Yavuz'
'Lei Zhang'
'Sean R. Parkin'
'Kendall N. Houk'
'Alejandro L. Briseno'

_publ_section_title
;
 The effect of hexyl side chains on molecular conformations, crystal
 packing, and charge transport of oligothiophenes
;
_journal_name_full 'Journal of Materials Chemistry C'
_journal_page_first 582
_journal_page_last 588
_journal_paper_doi 10.1039/C6TC04612F
_journal_volume 5
_journal_year 2017
_chemical_formula_moiety 'C6 H2 S2, 2(C4 H3 S)'
_chemical_formula_sum 'C14 H8 S4'
_chemical_formula_weight 304.44
_space_group_crystal_system triclinic
_space_group_IT_number 2
_space_group_name_Hall '-P 1'
_space_group_name_H-M_alt 'P -1'
_atom_sites_solution_hydrogens difmap
_atom_sites_solution_primary direct
_atom_sites_solution_secondary difmap
_cell_angle_alpha 87.647(5)
_cell_angle_beta 77.952(4)
_cell_angle_gamma 82.023(4)
_cell_formula_units_Z 2
_cell_length_a 5.7171(3)
_cell_length_b 8.6010(6)
_cell_length_c 13.2287(8)
_cell_measurement_reflns_used 3651
_cell_measurement_temperature 90.0(2)
_cell_measurement_theta_max 66.93
_cell_measurement_theta_min 3.42
_cell_volume 629.96(7)
_computing_cell_refinement '<i>APEX2</i> (Bruker-AXS, 2006)'
_computing_data_collection '<i>APEX2</i> (Bruker-AXS, 2006)'
_computing_data_reduction '<i>APEX2</i> (Bruker-AXS, 2006)'
_computing_molecular_graphics '<i>XP in SHELXTL</i> (Sheldrick, 2008)'
_computing_publication_material '<i>SHELX</i> (Sheldrick, 2008) and <i>CIFFIX</i> (Parkin, 2013)'
_computing_structure_refinement '<i>SHELXL-2014/7</i> (Sheldrick, 2015b)'
_computing_structure_solution '<i>SHELXT</i> (Sheldrick, 2015a)'
_diffrn_ambient_temperature 90.0(2)
_diffrn_detector_area_resol_mean 5.6
_diffrn_measured_fraction_theta_full 0.981
_diffrn_measured_fraction_theta_max 0.977
_diffrn_measurement_device_type 'Bruker X8 Proteum diffractometer'
_diffrn_measurement_method '\f and \w scans'
_diffrn_radiation_type CuK\a
_diffrn_radiation_wavelength 1.54178
_diffrn_reflns_av_R_equivalents 0.0479
_diffrn_reflns_av_unetI/netI 0.0418
_diffrn_reflns_Laue_measured_fraction_full 0.981
_diffrn_reflns_Laue_measured_fraction_max 0.977
_diffrn_reflns_limit_h_max 2
_diffrn_reflns_limit_h_min -6
_diffrn_reflns_limit_k_max 10
_diffrn_reflns_limit_k_min -10
_diffrn_reflns_limit_l_max 15
_diffrn_reflns_limit_l_min -15
_diffrn_reflns_number 7897
_diffrn_reflns_point_group_measured_fraction_full 0.981
_diffrn_reflns_point_group_measured_fraction_max 0.977
_diffrn_reflns_theta_full 67.679
_diffrn_reflns_theta_max 68.275
_diffrn_reflns_theta_min 3.416
_diffrn_source 'fine-focus rotating anode'
_exptl_absorpt_coefficient_mu 6.713
_exptl_absorpt_correction_T_max 0.956
_exptl_absorpt_correction_T_min 0.666
_exptl_absorpt_correction_type multi-scan
_exptl_absorpt_process_details '<i>SADABS</i> (Krause et al., 2015)'
_exptl_crystal_colour yellow
_exptl_crystal_density_diffrn 1.605
_exptl_crystal_description flake
_exptl_crystal_F_000 312
_exptl_crystal_size_max 0.270
_exptl_crystal_size_mid 0.130
_exptl_crystal_size_min 0.002
_refine_diff_density_max 0.372
_refine_diff_density_min -0.298
_refine_diff_density_rms 0.078
_refine_ls_extinction_coef .
_refine_ls_extinction_method none
_refine_ls_goodness_of_fit_ref 1.160
_refine_ls_hydrogen_treatment constr
_refine_ls_matrix_type full
_refine_ls_number_parameters 203
_refine_ls_number_reflns 2255
_refine_ls_number_restraints 470
_refine_ls_restrained_S_all 1.058
_refine_ls_R_factor_all 0.0549
_refine_ls_R_factor_gt 0.0475
_refine_ls_shift/su_max 0.000
_refine_ls_shift/su_mean 0.000
_refine_ls_structure_factor_coef Fsqd
_refine_ls_weighting_details 'w=1/[\s^2^(Fo^2^)+(0.0575P)^2^+0.9557P] where P=(Fo^2^+2Fc^2^)/3'
_refine_ls_weighting_scheme calc
_refine_ls_wR_factor_gt 0.1381
_refine_ls_wR_factor_ref 0.1441
_reflns_Friedel_coverage 0.000
_reflns_Friedel_fraction_full .
_reflns_Friedel_fraction_max .
_reflns_number_gt 1958
_reflns_number_total 2255
_reflns_threshold_expression 'I > 2\s(I)'
_cod_data_source_file J-Mater-Chem-C-2017-5-582.cif
_cod_data_source_block x14080
_cod_database_code 7235154
_shelx_space_group_comment
; 
The symmetry employed for this shelxl refinement is uniquely defined 
by the following loop, which should always be used as a source of 
symmetry information in preference to the above space-group names. 
They are only intended as comments. 
;
_shelx_estimated_absorpt_t_min 0.264
_shelx_estimated_absorpt_t_max 0.987
_exptl_absorpt_special_details
; 
In addition to absorption, multi-scan techniques also correct other slowly 
varying changes in scale factor over reciprocal space, such as those caused 
by x-ray beam inhomogeneity, goniometer imperfection, crystal decomposition, 
crystal longer than the x-ray beam cross section, absorption by the crystal 
mount etc.  These account, by and large, for much of the difference between 
estimated values of Tmin and Tmax and the _exptl_absorpt_correction_ values. 
;

loop_
_space_group_symop_operation_xyz
'x, y, z'
'-x, -y, -z'

loop_
_atom_site_label
_atom_site_type_symbol
_atom_site_fract_x
_atom_site_fract_y
_atom_site_fract_z
_atom_site_U_iso_or_equiv
_atom_site_adp_type
_atom_site_occupancy
_atom_site_site_symmetry_order
_atom_site_calc_flag
_atom_site_refinement_flags_posn
_atom_site_refinement_flags_adp
_atom_site_refinement_flags_occupancy
_atom_site_disorder_assembly
_atom_site_disorder_group
S1A S 0.3229(2) -0.20500(16) 0.85473(8) 0.0274(4) Uani 0.851(4) 1 d D U P A 1
C1A C 0.1062(9) -0.3166(8) 0.9183(4) 0.0285(10) Uani 0.851(4) 1 d D U P A 1
H1A H 0.0859 -0.3461 0.9893 0.034 Uiso 0.851(4) 1 calc R U P A 1
C2A C -0.0313(17) -0.3567(13) 0.8537(5) 0.0279(9) Uani 0.851(4) 1 d D U P A 1
H2A H -0.1615 -0.4164 0.8743 0.034 Uiso 0.851(4) 1 calc R U P A 1
C3A C 0.0428(14) -0.2990(13) 0.7525(7) 0.0267(13) Uani 0.851(4) 1 d D U P A 1
H3A H -0.0311 -0.3196 0.6973 0.032 Uiso 0.851(4) 1 calc R U P A 1
C4A C 0.2280(5) -0.2116(4) 0.7395(2) 0.0246(7) Uani 0.851(4) 1 d D U P A 1
S1A' S -0.015(2) -0.299(2) 0.7444(11) 0.0267(13) Uani 0.149(4) 1 d D U P A 2
C1A' C -0.019(10) -0.357(8) 0.872(3) 0.0279(9) Uani 0.149(4) 1 d D U P A 2
H1A' H -0.1312 -0.4195 0.9114 0.034 Uiso 0.149(4) 1 calc R U P A 2
C2A' C 0.161(7) -0.301(6) 0.907(2) 0.0285(10) Uani 0.149(4) 1 d D U P A 2
H2A' H 0.1847 -0.3154 0.9758 0.034 Uiso 0.149(4) 1 calc R U P A 2
C3A' C 0.308(6) -0.220(5) 0.8286(18) 0.0274(4) Uani 0.149(4) 1 d D U P A 2
H3A' H 0.4456 -0.1766 0.8379 0.033 Uiso 0.149(4) 1 calc R U P A 2
C4A' C 0.2280(5) -0.2116(4) 0.7395(2) 0.0246(7) Uani 0.149(4) 1 d D U P A 2
C5A C 0.3373(5) -0.1304(4) 0.6473(2) 0.0233(6) Uani 0.655(4) 1 d D U P A 1
C6A C 0.5257(18) -0.0421(13) 0.6318(8) 0.0238(9) Uani 0.655(4) 1 d D U P A 1
H6A H 0.6112 -0.0251 0.6838 0.029 Uiso 0.655(4) 1 calc R U P A 1
S2A S 0.2187(3) -0.1341(2) 0.53762(13) 0.0233(4) Uani 0.655(4) 1 d D U P A 1
C5A' C 0.3373(5) -0.1304(4) 0.6473(2) 0.0233(6) Uani 0.345(4) 1 d D U P A 2
C6A' C 0.266(3) -0.122(2) 0.5530(11) 0.0233(4) Uani 0.345(4) 1 d D U P A 2
H6A' H 0.1385 -0.1726 0.5393 0.028 Uiso 0.345(4) 1 calc R U P A 2
S2A' S 0.5727(7) -0.0286(5) 0.6471(3) 0.0238(9) Uani 0.345(4) 1 d D U P A 2
C7A C 0.5799(5) 0.0224(4) 0.5270(3) 0.0238(7) Uani 1 1 d . U . . .
S1B S 0.5231(3) 0.6671(4) 0.1860(2) 0.0300(5) Uani 0.624(4) 1 d D U P B 1
C1B C 0.480(2) 0.8141(14) 0.0970(9) 0.0306(15) Uani 0.624(4) 1 d D U P B 1
H1B H 0.6005 0.8369 0.0393 0.037 Uiso 0.624(4) 1 calc R U P B 1
C2B C 0.2533(16) 0.8937(16) 0.1188(9) 0.0292(14) Uani 0.624(4) 1 d D U P B 1
H2B H 0.1956 0.9781 0.0781 0.035 Uiso 0.624(4) 1 calc R U P B 1
C3B C 0.111(3) 0.834(2) 0.2115(14) 0.0261(8) Uani 0.624(4) 1 d D U P B 1
H3B H -0.0506 0.8758 0.2399 0.031 Uiso 0.624(4) 1 calc R U P B 1
C4B C 0.2377(5) 0.7085(4) 0.2547(2) 0.0230(6) Uani 0.624(4) 1 d D U P B 1
S1B' S 0.0743(10) 0.8532(7) 0.2027(5) 0.0261(8) Uani 0.376(4) 1 d D U P B 2
C1B' C 0.311(3) 0.884(3) 0.1042(16) 0.0292(14) Uani 0.376(4) 1 d D U P B 2
H1B' H 0.3019 0.9624 0.0520 0.035 Uiso 0.376(4) 1 calc R U P B 2
C2B' C 0.513(4) 0.782(3) 0.1096(17) 0.0306(15) Uani 0.376(4) 1 d D U P B 2
H2B' H 0.6628 0.7819 0.0622 0.037 Uiso 0.376(4) 1 calc R U P B 2
C3B' C 0.472(3) 0.674(3) 0.1963(18) 0.0300(5) Uani 0.376(4) 1 d D U P B 2
H3B' H 0.5883 0.5911 0.2115 0.036 Uiso 0.376(4) 1 calc R U P B 2
C4B' C 0.2377(5) 0.7085(4) 0.2547(2) 0.0230(6) Uani 0.376(4) 1 d D U P B 2
C5B C 0.1468(5) 0.6258(3) 0.3487(2) 0.0204(6) Uani 0.508(4) 1 d D U P B 1
C6B C 0.2708(18) 0.5154(13) 0.4010(9) 0.0209(6) Uani 0.508(4) 1 d D U P B 1
H6B H 0.4373 0.4777 0.3789 0.025 Uiso 0.508(4) 1 calc R U P B 1
S2B S -0.1547(3) 0.6687(2) 0.40838(16) 0.0204(5) Uani 0.508(4) 1 d D U P B 1
C5B' C 0.1468(5) 0.6258(3) 0.3487(2) 0.0204(6) Uani 0.492(4) 1 d D U P B 2
C6B' C -0.0841(16) 0.6432(13) 0.4068(9) 0.0204(5) Uani 0.492(4) 1 d D U P B 2
H6B' H -0.2129 0.7134 0.3887 0.024 Uiso 0.492(4) 1 calc R U P B 2
S2B' S 0.3368(3) 0.4886(3) 0.40320(18) 0.0209(6) Uani 0.492(4) 1 d D U P B 2
C7B C 0.1125(5) 0.4592(4) 0.4987(3) 0.0227(7) Uani 1 1 d . U . . .

loop_
_atom_site_aniso_label
_atom_site_aniso_U_11
_atom_site_aniso_U_22
_atom_site_aniso_U_33
_atom_site_aniso_U_23
_atom_site_aniso_U_13
_atom_site_aniso_U_12
S1A 0.0207(5) 0.0339(6) 0.0304(6) 0.0026(5) -0.0093(4) -0.0076(4)
C1A 0.020(3) 0.029(2) 0.0346(19) 0.0032(15) -0.0034(18) -0.0039(19)
C2A 0.0181(18) 0.0270(17) 0.038(3) 0.002(2) -0.0050(19) -0.0038(14)
C3A 0.014(4) 0.0260(14) 0.0414(19) -0.0007(12) -0.009(2) -0.001(3)
C4A 0.0158(14) 0.0238(15) 0.0336(16) -0.0017(12) -0.0059(11) 0.0003(11)
S1A' 0.014(4) 0.0260(14) 0.0414(19) -0.0007(12) -0.009(2) -0.001(3)
C1A' 0.0181(18) 0.0270(17) 0.038(3) 0.002(2) -0.0050(19) -0.0038(14)
C2A' 0.020(3) 0.029(2) 0.0346(19) 0.0032(15) -0.0034(18) -0.0039(19)
C3A' 0.0207(5) 0.0339(6) 0.0304(6) 0.0026(5) -0.0093(4) -0.0076(4)
C4A' 0.0158(14) 0.0238(15) 0.0336(16) -0.0017(12) -0.0059(11) 0.0003(11)
C5A 0.0146(14) 0.0239(15) 0.0315(15) -0.0043(12) -0.0066(11) 0.0015(11)
C6A 0.0146(18) 0.0297(13) 0.0296(16) -0.0011(10) -0.0092(10) -0.0041(10)
S2A 0.0153(9) 0.0280(7) 0.0296(8) -0.0016(5) -0.0091(5) -0.0058(5)
C5A' 0.0146(14) 0.0239(15) 0.0315(15) -0.0043(12) -0.0066(11) 0.0015(11)
C6A' 0.0153(9) 0.0280(7) 0.0296(8) -0.0016(5) -0.0091(5) -0.0058(5)
S2A' 0.0146(18) 0.0297(13) 0.0296(16) -0.0011(10) -0.0092(10) -0.0041(10)
C7A 0.0139(14) 0.0243(16) 0.0335(16) -0.0079(12) -0.0064(12) 0.0016(12)
S1B 0.0146(11) 0.0384(8) 0.0339(10) 0.0043(6) 0.0012(8) -0.0033(9)
C1B 0.024(3) 0.034(5) 0.033(3) 0.003(2) -0.003(2) -0.008(3)
C2B 0.027(4) 0.030(2) 0.031(3) 0.003(2) -0.007(3) -0.006(3)
C3B 0.021(2) 0.0275(18) 0.0303(15) 0.0046(10) -0.0072(11) -0.0029(13)
C4B 0.0181(14) 0.0229(15) 0.0292(15) -0.0029(11) -0.0054(11) -0.0055(11)
S1B' 0.021(2) 0.0275(18) 0.0303(15) 0.0046(10) -0.0072(11) -0.0029(13)
C1B' 0.027(4) 0.030(2) 0.031(3) 0.003(2) -0.007(3) -0.006(3)
C2B' 0.024(3) 0.034(5) 0.033(3) 0.003(2) -0.003(2) -0.008(3)
C3B' 0.0146(11) 0.0384(8) 0.0339(10) 0.0043(6) 0.0012(8) -0.0033(9)
C4B' 0.0181(14) 0.0229(15) 0.0292(15) -0.0029(11) -0.0054(11) -0.0055(11)
C5B 0.0144(13) 0.0210(14) 0.0275(14) -0.0023(11) -0.0063(11) -0.0039(11)
C6B 0.0110(12) 0.0225(11) 0.0292(8) 0.0019(7) -0.0055(8) -0.0010(8)
S2B 0.0100(11) 0.0215(10) 0.0291(7) 0.0008(6) -0.0047(8) 0.0003(8)
C5B' 0.0144(13) 0.0210(14) 0.0275(14) -0.0023(11) -0.0063(11) -0.0039(11)
C6B' 0.0100(11) 0.0215(10) 0.0291(7) 0.0008(6) -0.0047(8) 0.0003(8)
S2B' 0.0110(12) 0.0225(11) 0.0292(8) 0.0019(7) -0.0055(8) -0.0010(8)
C7B 0.0146(14) 0.0209(15) 0.0347(17) -0.0054(12) -0.0086(12) -0.0023(11)

loop_
_atom_type_symbol
_atom_type_description
_atom_type_scat_dispersion_real
_atom_type_scat_dispersion_imag
_atom_type_scat_source
C C 0.0181 0.0091 'International Tables Vol C Tables 4.2.6.8 and 6.1.1.4'
H H 0.0000 0.0000 'International Tables Vol C Tables 4.2.6.8 and 6.1.1.4'
S S 0.3331 0.5567 'International Tables Vol C Tables 4.2.6.8 and 6.1.1.4'

loop_
_geom_angle_atom_site_label_1
_geom_angle_atom_site_label_2
_geom_angle_atom_site_label_3
_geom_angle
_geom_angle_site_symmetry_1
_geom_angle_site_symmetry_3
C4A S1A C1A 92.2(2) . .
C2A C1A S1A 111.3(4) . .
C2A C1A H1A 124.3 . .
S1A C1A H1A 124.3 . .
C1A C2A C3A 111.8(5) . .
C1A C2A H2A 124.1 . .
C3A C2A H2A 124.1 . .
C4A C3A C2A 115.1(6) . .
C4A C3A H3A 122.5 . .
C2A C3A H3A 122.5 . .
C3A C4A C5A 128.6(5) . .
C3A C4A S1A 109.5(4) . .
C5A C4A S1A 121.9(2) . .
C4A' S1A' C1A' 91.5(11) . .
C2A' C1A' S1A' 110.5(19) . .
C2A' C1A' H1A' 124.8 . .
S1A' C1A' H1A' 124.8 . .
C1A' C2A' C3A' 112(2) . .
C1A' C2A' H2A' 124.0 . .
C3A' C2A' H2A' 124.0 . .
C4A' C3A' C2A' 111.8(17) . .
C4A' C3A' H3A' 124.1 . .
C2A' C3A' H3A' 124.1 . .
C3A' C4A' C5A' 124.0(12) . .
C3A' C4A' S1A' 114.0(11) . .
C5A' C4A' S1A' 121.9(5) . .
C6A C5A C4A 129.8(5) . .
C6A C5A S2A 111.6(5) . .
C4A C5A S2A 118.6(2) . .
C5A C6A C7A 112.9(6) . .
C5A C6A H6A 123.6 . .
C7A C6A H6A 123.6 . .
C7A S2A C5A 90.97(16) 2_656 .
C6A' C5A' C4A' 126.1(7) . .
C6A' C5A' S2A' 112.8(7) . .
C4A' C5A' S2A' 121.1(3) . .
C5A' C6A' C7A 111.9(9) . 2_656
C5A' C6A' H6A' 124.1 . .
C7A C6A' H6A' 124.1 2_656 .
C7A S2A' C5A' 90.6(2) . .
C7A C7A C6A 108.3(5) 2_656 .
C7A C7A C6A' 102.9(6) 2_656 2_656
C7A C7A S2A' 121.9(4) 2_656 .
C6A' C7A S2A' 135.2(5) 2_656 .
C7A C7A S2A 116.3(4) 2_656 2_656
C6A C7A S2A 135.4(4) . 2_656
C4B S1B C1B 92.6(4) . .
C2B C1B S1B 112.1(10) . .
C2B C1B H1B 123.9 . .
S1B C1B H1B 123.9 . .
C1B C2B C3B 111.4(12) . .
C1B C2B H2B 124.3 . .
C3B C2B H2B 124.3 . .
C4B C3B C2B 112.4(13) . .
C4B C3B H3B 123.8 . .
C2B C3B H3B 123.8 . .
C3B C4B C5B 125.6(8) . .
C3B C4B S1B 111.4(7) . .
C5B C4B S1B 123.0(2) . .
C4B' S1B' C1B' 93.0(8) . .
C2B' C1B' S1B' 111.9(17) . .
C2B' C1B' H1B' 124.1 . .
S1B' C1B' H1B' 124.1 . .
C1B' C2B' C3B' 111.8(19) . .
C1B' C2B' H2B' 124.1 . .
C3B' C2B' H2B' 124.1 . .
C4B' C3B' C2B' 110.6(16) . .
C4B' C3B' H3B' 124.7 . .
C2B' C3B' H3B' 124.7 . .
C3B' C4B' C5B' 123.6(9) . .
C3B' C4B' S1B' 112.6(8) . .
C5B' C4B' S1B' 123.8(3) . .
C6B C5B C4B 127.9(5) . .
C6B C5B S2B 112.9(5) . .
C4B C5B S2B 119.2(2) . .
C5B C6B C7B 112.2(7) . .
C5B C6B H6B 123.9 . .
C7B C6B H6B 123.9 . .
C7B S2B C5B 90.08(16) 2_566 .
C6B' C5B' C4B' 127.7(5) . .
C6B' C5B' S2B' 111.6(5) . .
C4B' C5B' S2B' 120.6(2) . .
C5B' C6B' C7B 113.2(7) . 2_566
C5B' C6B' H6B' 123.4 . .
C7B C6B' H6B' 123.4 2_566 .
C7B S2B' C5B' 90.24(16) . .
C7B C7B C6B' 104.9(5) 2_566 2_566
C7B C7B C6B 105.3(5) 2_566 .
C7B C7B S2B' 119.9(4) 2_566 .
C6B' C7B S2B' 135.1(4) 2_566 .
C7B C7B S2B 119.6(3) 2_566 2_566
C6B C7B S2B 135.1(4) . 2_566

loop_
_geom_bond_atom_site_label_1
_geom_bond_atom_site_label_2
_geom_bond_distance
_geom_bond_site_symmetry_2
S1A C4A 1.727(3) .
S1A C1A 1.730(4) .
C1A C2A 1.359(6) .
C1A H1A 0.9500 .
C2A C3A 1.409(10) .
C2A H2A 0.9500 .
C3A C4A 1.360(8) .
C3A H3A 0.9500 .
C4A C5A 1.449(5) .
S1A' C4A' 1.659(10) .
S1A' C1A' 1.733(19) .
C1A' C2A' 1.365(18) .
C1A' H1A' 0.9500 .
C2A' C3A' 1.42(2) .
C2A' H2A' 0.9500 .
C3A' C4A' 1.345(18) .
C3A' H3A' 0.9500 .
C4A' C5A' 1.449(5) .
C5A C6A 1.378(9) .
C5A S2A 1.729(3) .
C6A C7A 1.460(11) .
C6A H6A 0.9500 .
S2A C7A 1.676(4) 2_656
C5A' C6A' 1.386(13) .
C5A' S2A' 1.703(4) .
C6A' C7A 1.543(17) 2_656
C6A' H6A' 0.9500 .
S2A' C7A 1.625(5) .
C7A C7A 1.374(6) 2_656
C7A C6A' 1.543(17) 2_656
C7A S2A 1.676(4) 2_656
S1B C4B 1.691(3) .
S1B C1B 1.719(8) .
C1B C2B 1.358(8) .
C1B H1B 0.9500 .
C2B C3B 1.441(18) .
C2B H2B 0.9500 .
C3B C4B 1.384(13) .
C3B H3B 0.9500 .
C4B C5B 1.444(5) .
S1B' C4B' 1.664(5) .
S1B' C1B' 1.712(14) .
C1B' C2B' 1.364(13) .
C1B' H1B' 0.9500 .
C2B' C3B' 1.45(2) .
C2B' H2B' 0.9500 .
C3B' C4B' 1.398(15) .
C3B' H3B' 0.9500 .
C4B' C5B' 1.444(5) .
C5B C6B 1.358(10) .
C5B S2B 1.734(3) .
C6B C7B 1.519(12) .
C6B H6B 0.9500 .
S2B C7B 1.648(4) 2_566
C5B' C6B' 1.373(10) .
C5B' S2B' 1.730(3) .
C6B' C7B 1.493(12) 2_566
C6B' H6B' 0.9500 .
S2B' C7B 1.641(4) .
C7B C7B 1.371(6) 2_566
C7B C6B' 1.493(12) 2_566
C7B S2B 1.648(4) 2_566

loop_
_geom_torsion_atom_site_label_1
_geom_torsion_atom_site_label_2
_geom_torsion_atom_site_label_3
_geom_torsion_atom_site_label_4
_geom_torsion
_geom_torsion_site_symmetry_1
_geom_torsion_site_symmetry_2
_geom_torsion_site_symmetry_3
_geom_torsion_site_symmetry_4
C4A S1A C1A C2A 0.1(7) . . . .
S1A C1A C2A C3A 1.1(12) . . . .
C1A C2A C3A C4A -2.1(15) . . . .
C2A C3A C4A C5A -176.9(7) . . . .
C2A C3A C4A S1A 2.1(11) . . . .
C1A S1A C4A C3A -1.3(6) . . . .
C1A S1A C4A C5A 177.8(4) . . . .
C4A' S1A' C1A' C2A' 3(5) . . . .
S1A' C1A' C2A' C3A' -3(7) . . . .
C1A' C2A' C3A' C4A' 3(6) . . . .
C2A' C3A' C4A' C5A' 178(3) . . . .
C2A' C3A' C4A' S1A' -1(4) . . . .
C1A' S1A' C4A' C3A' -1(4) . . . .
C1A' S1A' C4A' C5A' -179(3) . . . .
C3A C4A C5A C6A -179.5(9) . . . .
S1A C4A C5A C6A 1.6(8) . . . .
C3A C4A C5A S2A 2.6(8) . . . .
S1A C4A C5A S2A -176.26(18) . . . .
C4A C5A C6A C7A -179.2(4) . . . .
S2A C5A C6A C7A -1.2(10) . . . .
C6A C5A S2A C7A 0.7(6) . . . 2_656
C4A C5A S2A C7A 179.0(3) . . . 2_656
C3A' C4A' C5A' C6A' 178(2) . . . .
S1A' C4A' C5A' C6A' -3.9(12) . . . .
C3A' C4A' C5A' S2A' -3(2) . . . .
S1A' C4A' C5A' S2A' 174.8(8) . . . .
C4A' C5A' C6A' C7A 178.6(5) . . . 2_656
S2A' C5A' C6A' C7A -0.2(13) . . . 2_656
C6A' C5A' S2A' C7A -0.3(8) . . . .
C4A' C5A' S2A' C7A -179.2(3) . . . .
C5A C6A C7A C7A 1.1(10) . . . 2_656
C5A C6A C7A S2A -179.6(4) . . . 2_656
C5A' S2A' C7A C7A 0.9(5) . . . 2_656
C5A' S2A' C7A C6A' 179.4(10) . . . 2_656
C4B S1B C1B C2B 0.1(10) . . . .
S1B C1B C2B C3B 0.6(17) . . . .
C1B C2B C3B C4B -1(2) . . . .
C2B C3B C4B C5B 178.6(10) . . . .
C2B C3B C4B S1B 1.3(17) . . . .
C1B S1B C4B C3B -0.8(11) . . . .
C1B S1B C4B C5B -178.2(6) . . . .
C4B' S1B' C1B' C2B' 1.2(19) . . . .
S1B' C1B' C2B' C3B' 1(3) . . . .
C1B' C2B' C3B' C4B' -3(3) . . . .
C2B' C3B' C4B' C5B' -177.1(15) . . . .
C2B' C3B' C4B' S1B' 4(2) . . . .
C1B' S1B' C4B' C3B' -3.0(16) . . . .
C1B' S1B' C4B' C5B' 178.(1) . . . .
C3B C4B C5B C6B -171.3(12) . . . .
S1B C4B C5B C6B 5.6(8) . . . .
C3B C4B C5B S2B 7.3(11) . . . .
S1B C4B C5B S2B -175.7(2) . . . .
C4B C5B C6B C7B 178.3(4) . . . .
S2B C5B C6B C7B -0.4(10) . . . .
C6B C5B S2B C7B 0.1(6) . . . 2_566
C4B C5B S2B C7B -178.7(3) . . . 2_566
C3B' C4B' C5B' C6B' -174.8(15) . . . .
S1B' C4B' C5B' C6B' 4.2(8) . . . .
C3B' C4B' C5B' S2B' 6.7(14) . . . .
S1B' C4B' C5B' S2B' -174.3(4) . . . .
C4B' C5B' C6B' C7B -178.5(4) . . . 2_566
S2B' C5B' C6B' C7B 0.1(9) . . . 2_566
C6B' C5B' S2B' C7B -0.2(6) . . . .
C4B' C5B' S2B' C7B 178.6(3) . . . .
C5B C6B C7B C7B 0.6(10) . . . 2_566
C5B C6B C7B S2B 179.9(4) . . . 2_566
C5B' S2B' C7B C7B 0.2(4) . . . 2_566
C5B' S2B' C7B C6B' 180.0(7) . . . 2_566
